data_2237738
loop_
_publ_author_name
'G\"ulle, Sibel'
'\,Caylak Deliba\,s, Nagihan'
'Erg\"un, Yavuz'
'H\"okelek, Tuncer'

_publ_section_title
;
 3,9-Dimethyl-2,3-dihydrospiro[carbazole-1,2'-[1,3]dithiolan]-4(9<i>H</i>)-one
;
_journal_coeditor_code XU5690
_journal_issue 4
_journal_name_full 'Acta Crystallographica Section E'
_journal_page_first o598
_journal_page_last o599
_journal_paper_doi 10.1107/S1600536813007873
_journal_volume 69
_journal_year 2013
_chemical_formula_iupac 'C16 H17 N O S2'
_chemical_formula_moiety 'C16 H17 N O S2'
_chemical_formula_sum 'C16 H17 N O S2'
_chemical_formula_weight 303.43
_chemical_name_systematic
;
3,9-Dimethyl-2,3-dihydrospiro[carbazole-1,2'-[1,3]dithiolan]-4(9<i>H</i>)-one
;
_space_group_IT_number 61
_symmetry_cell_setting orthorhombic
_symmetry_space_group_name_Hall '-P 2ac 2ab'
_symmetry_space_group_name_H-M 'P b c a'
_atom_sites_solution_hydrogens geom
_atom_sites_solution_primary direct
_atom_sites_solution_secondary difmap
_audit_creation_method SHELXL-97
_cell_angle_alpha 90.00
_cell_angle_beta 90.00
_cell_angle_gamma 90.00
_cell_formula_units_Z 8
_cell_length_a 16.8163(3)
_cell_length_b 9.8407(2)
_cell_length_c 17.2913(4)
_cell_measurement_reflns_used 3799
_cell_measurement_temperature 100(2)
_cell_measurement_theta_max 28.19
_cell_measurement_theta_min 2.67
_cell_volume 2861.44(10)
_computing_cell_refinement 'SAINT (Bruker, 2007)'
_computing_data_collection 'APEX2 (Bruker, 2007)'
_computing_data_reduction 'SAINT (Bruker, 2007)'
_computing_molecular_graphics 'ORTEP-3 for Windows (Farrugia, 2012)'
_computing_publication_material 'WinGX (Farrugia, 2012) and PLATON (Spek, 2009)'
_computing_structure_refinement 'SHELXL97 (Sheldrick, 2008)'
_computing_structure_solution 'SHELXS97 (Sheldrick, 2008)'
_diffrn_ambient_temperature 100(2)
_diffrn_measured_fraction_theta_full 0.977
_diffrn_measured_fraction_theta_max 0.977
_diffrn_measurement_device_type 'Bruker Kappa APEXII CCD area-detector'
_diffrn_measurement_method '\f and \w scans'
_diffrn_radiation_monochromator graphite
_diffrn_radiation_source 'fine-focus sealed tube'
_diffrn_radiation_type MoK\a
_diffrn_radiation_wavelength 0.71073
_diffrn_reflns_av_R_equivalents 0.0331
_diffrn_reflns_av_sigmaI/netI 0.0330
_diffrn_reflns_limit_h_max 22
_diffrn_reflns_limit_h_min -22
_diffrn_reflns_limit_k_max 10
_diffrn_reflns_limit_k_min -13
_diffrn_reflns_limit_l_max 20
_diffrn_reflns_limit_l_min -23
_diffrn_reflns_number 13394
_diffrn_reflns_theta_full 28.50
_diffrn_reflns_theta_max 28.50
_diffrn_reflns_theta_min 2.42
_exptl_absorpt_coefficient_mu 0.366
_exptl_absorpt_correction_T_max 0.9012
_exptl_absorpt_correction_T_min 0.8466
_exptl_absorpt_correction_type multi-scan
_exptl_absorpt_process_details '(SADABS; Bruker, 2005)'
_exptl_crystal_colour colorless
_exptl_crystal_density_diffrn 1.409
_exptl_crystal_density_method 'not measured'
_exptl_crystal_description block
_exptl_crystal_F_000 1280
_exptl_crystal_size_max 0.47
_exptl_crystal_size_mid 0.32
_exptl_crystal_size_min 0.29
_refine_diff_density_max 1.734
_refine_diff_density_min -1.075
_refine_ls_extinction_method none
_refine_ls_goodness_of_fit_ref 1.051
_refine_ls_hydrogen_treatment constr
_refine_ls_matrix_type full
_refine_ls_number_parameters 183
_refine_ls_number_reflns 3540
_refine_ls_number_restraints 0
_refine_ls_restrained_S_all 1.051
_refine_ls_R_factor_all 0.0894
_refine_ls_R_factor_gt 0.0752
_refine_ls_shift/su_max 0.000
_refine_ls_shift/su_mean 0.000
_refine_ls_structure_factor_coef Fsqd
_refine_ls_weighting_details 'calc w=1/[\s^2^(Fo^2^)+(0.0845P)^2^+10.7607P] where P=(Fo^2^+2Fc^2^)/3'
_refine_ls_weighting_scheme calc
_refine_ls_wR_factor_gt 0.1849
_refine_ls_wR_factor_ref 0.1948
_reflns_number_gt 2912
_reflns_number_total 3540
_reflns_threshold_expression I>2\s(I)
_cod_data_source_file xu5690.cif
_cod_data_source_block I
_cod_database_code 2237738
_cod_database_fobs_code 2237738

loop_
_symmetry_equiv_pos_as_xyz
'x, y, z'
'x+1/2, -y+1/2, -z'
'-x, y+1/2, -z+1/2'
'-x+1/2, -y, z+1/2'
'-x, -y, -z'
'-x-1/2, y-1/2, z'
'x, -y-1/2, z-1/2'
'x-1/2, y, -z-1/2'

loop_
_atom_site_type_symbol
_atom_site_label
_atom_site_fract_x
_atom_site_fract_y
_atom_site_fract_z
_atom_site_U_iso_or_equiv
_atom_site_adp_type
_atom_site_calc_flag
_atom_site_refinement_flags
_atom_site_occupancy
_atom_site_symmetry_multiplicity
S S1 0.92826(5) 0.57718(9) 0.92430(5) 0.0250(2) Uani d . 1 1
S S2 0.76350(5) 0.48874(9) 0.95846(6) 0.0268(2) Uani d . 1 1
O O1 0.85144(15) 0.3722(3) 0.64738(14) 0.0239(5) Uani d . 1 1
C C1 0.8416(2) 0.4921(3) 0.88344(19) 0.0197(6) Uani d . 1 1
C C2 0.8013(2) 0.5688(4) 0.8151(2) 0.0286(8) Uani d . 1 1
H H2A 0.7473 0.5313 0.8072 0.034 Uiso calc R 1 1
H H2B 0.7955 0.6658 0.8292 0.034 Uiso calc R 1 1
C C3 0.8470(3) 0.5590(4) 0.7396(2) 0.0289(8) Uani d . 1 1
H H3 0.9021 0.5935 0.7492 0.035 Uiso calc R 1 1
C C4 0.85370(19) 0.4092(3) 0.71536(19) 0.0191(6) Uani d . 1 1
C C4A 0.87029(17) 0.3169(3) 0.77841(18) 0.0148(6) Uani d . 1 1
C C5 0.91327(18) 0.0866(3) 0.7158(2) 0.0194(6) Uani d . 1 1
H H5 0.9066 0.1127 0.6633 0.023 Uiso calc R 1 1
C C5A 0.89776(17) 0.1783(3) 0.77599(19) 0.0163(6) Uani d . 1 1
C C6 0.9385(2) -0.0429(3) 0.7349(2) 0.0239(7) Uani d . 1 1
H H6 0.9489 -0.1066 0.6948 0.029 Uiso calc R 1 1
C C7 0.9491(2) -0.0818(3) 0.8121(2) 0.0256(7) Uani d . 1 1
H H7 0.9658 -0.1718 0.8234 0.031 Uiso calc R 1 1
C C8 0.9357(2) 0.0079(3) 0.8720(2) 0.0224(7) Uani d . 1 1
H H8 0.9437 -0.0184 0.9243 0.027 Uiso calc R 1 1
C C8A 0.90996(18) 0.1386(3) 0.85310(19) 0.0170(6) Uani d . 1 1
N N9 0.89088(16) 0.2472(3) 0.90098(16) 0.0181(5) Uani d . 1 1
C C9A 0.86652(18) 0.3536(3) 0.85548(18) 0.0155(6) Uani d . 1 1
C C10 0.8955(2) 0.2417(4) 0.9851(2) 0.0235(7) Uani d . 1 1
H H10A 0.9219 0.1574 1.0009 0.035 Uiso calc R 1 1
H H10B 0.8418 0.2445 1.0069 0.035 Uiso calc R 1 1
H H10C 0.9261 0.3197 1.0041 0.035 Uiso calc R 1 1
C C11 0.8106(2) 0.6453(4) 0.6759(2) 0.0255(7) Uani d . 1 1
H H11A 0.8438 0.6398 0.6294 0.038 Uiso calc R 1 1
H H11B 0.8074 0.7400 0.6932 0.038 Uiso calc R 1 1
H H11C 0.7571 0.6118 0.6641 0.038 Uiso calc R 1 1
C C12 0.8746(3) 0.6719(5) 0.9974(3) 0.0377(10) Uani d . 1 1
H H12A 0.9120 0.7095 1.0360 0.045 Uiso calc R 1 1
H H12B 0.8452 0.7481 0.9734 0.045 Uiso calc R 1 1
C C13 0.8179(3) 0.5753(5) 1.0353(2) 0.0354(9) Uani d . 1 1
H H13A 0.7806 0.6254 1.0692 0.043 Uiso calc R 1 1
H H13B 0.8474 0.5085 1.0671 0.043 Uiso calc R 1 1

loop_
_atom_site_aniso_label
_atom_site_aniso_U_11
_atom_site_aniso_U_22
_atom_site_aniso_U_33
_atom_site_aniso_U_12
_atom_site_aniso_U_13
_atom_site_aniso_U_23
S1 0.0233(4) 0.0244(4) 0.0275(5) -0.0063(3) 0.0077(3) -0.0106(3)
S2 0.0184(4) 0.0257(4) 0.0362(5) 0.0007(3) 0.0008(3) -0.0062(4)
O1 0.0292(12) 0.0296(13) 0.0130(12) 0.0025(10) -0.0008(10) 0.0004(9)
C1 0.0298(16) 0.0154(14) 0.0138(15) 0.0006(12) -0.0039(13) -0.0015(11)
C2 0.0336(18) 0.0278(18) 0.0243(19) 0.0059(15) -0.0034(15) 0.0004(14)
C3 0.041(2) 0.0244(16) 0.0210(18) 0.0081(15) -0.0011(16) 0.0028(14)
C4 0.0193(14) 0.0248(15) 0.0133(15) 0.0020(12) -0.0002(12) 0.0016(12)
C4A 0.0144(12) 0.0158(13) 0.0142(14) -0.0020(11) 0.0003(11) -0.0005(11)
C5 0.0170(13) 0.0209(15) 0.0204(16) -0.0018(12) 0.0045(12) -0.0032(12)
C5A 0.0144(13) 0.0169(14) 0.0175(15) -0.0021(11) 0.0031(11) -0.0002(11)
C6 0.0209(15) 0.0196(15) 0.031(2) -0.0013(12) 0.0068(14) -0.0083(13)
C7 0.0216(15) 0.0173(14) 0.038(2) 0.0013(12) 0.0063(14) 0.0014(14)
C8 0.0207(15) 0.0184(15) 0.0279(19) 0.0014(12) 0.0019(13) 0.0062(13)
C8A 0.0163(13) 0.0160(14) 0.0187(16) -0.0011(11) 0.0011(12) -0.0014(12)
N9 0.0226(12) 0.0173(12) 0.0143(13) 0.0013(10) 0.0000(11) 0.0017(10)
C9A 0.0175(13) 0.0155(13) 0.0134(15) -0.0011(11) -0.0034(11) 0.0012(11)
C10 0.0287(16) 0.0250(16) 0.0167(17) 0.0012(14) -0.0053(13) 0.0050(13)
C11 0.0318(18) 0.0264(16) 0.0184(17) 0.0040(14) -0.0038(14) 0.0076(13)
C12 0.035(2) 0.042(2) 0.035(2) -0.0019(18) 0.0037(18) -0.0165(18)
C13 0.034(2) 0.047(2) 0.025(2) -0.0040(18) 0.0074(16) -0.0127(18)

loop_
_atom_type_symbol
_atom_type_description
_atom_type_scat_dispersion_real
_atom_type_scat_dispersion_imag
_atom_type_scat_source
C C 0.0033 0.0016 'International Tables Vol C Tables 4.2.6.8 and 6.1.1.4'
H H 0.0000 0.0000 'International Tables Vol C Tables 4.2.6.8 and 6.1.1.4'
N N 0.0061 0.0033 'International Tables Vol C Tables 4.2.6.8 and 6.1.1.4'
O O 0.0106 0.0060 'International Tables Vol C Tables 4.2.6.8 and 6.1.1.4'
S S 0.1246 0.1234 'International Tables Vol C Tables 4.2.6.8 and 6.1.1.4'

loop_
_geom_angle_atom_site_label_1
_geom_angle_atom_site_label_2
_geom_angle_atom_site_label_3
_geom_angle
C12 S1 C1 96.24(18)
C13 S2 C1 98.43(17)
S1 C1 S2 107.72(17)
C2 C1 S1 114.8(2)
C2 C1 S2 103.4(2)
C9A C1 S1 108.6(2)
C9A C1 S2 114.0(2)
C9A C1 C2 108.4(3)
C1 C2 H2A 108.8
C1 C2 H2B 108.8
C3 C2 C1 113.6(3)
C3 C2 H2A 108.8
C3 C2 H2B 108.8
H2A C2 H2B 107.7
C2 C3 C11 112.5(3)
C2 C3 C4 109.4(3)
C2 C3 H3 107.7
C4 C3 H3 107.7
C11 C3 C4 111.6(3)
C11 C3 H3 107.7
O1 C4 C3 122.8(3)
O1 C4 C4A 122.7(3)
C4A C4 C3 114.3(3)
C5A C4A C4 129.4(3)
C9A C4A C4 123.7(3)
C9A C4A C5A 106.8(3)
C5A C5 H5 120.9
C6 C5 C5A 118.3(3)
C6 C5 H5 120.9
C5 C5A C4A 133.7(3)
C5 C5A C8A 119.9(3)
C8A C5A C4A 106.4(3)
C5 C6 C7 121.2(3)
C5 C6 H6 119.4
C7 C6 H6 119.4
C6 C7 H7 119.3
C8 C7 C6 121.3(3)
C8 C7 H7 119.3
C7 C8 C8A 117.7(3)
C7 C8 H8 121.2
C8A C8 H8 121.2
C8 C8A C5A 121.6(3)
N9 C8A C5A 108.5(3)
N9 C8A C8 129.9(3)
C8A N9 C10 123.6(3)
C9A N9 C8A 108.3(3)
C9A N9 C10 128.0(3)
C4A C9A C1 124.0(3)
N9 C9A C1 126.1(3)
N9 C9A C4A 109.9(3)
N9 C10 H10A 109.5
N9 C10 H10B 109.5
N9 C10 H10C 109.5
H10A C10 H10B 109.5
H10A C10 H10C 109.5
H10B C10 H10C 109.5
C3 C11 H11A 109.5
C3 C11 H11B 109.5
C3 C11 H11C 109.5
H11A C11 H11B 109.5
H11A C11 H11C 109.5
H11B C11 H11C 109.5
S1 C12 H12A 110.3
S1 C12 H12B 110.3
C13 C12 S1 107.2(3)
C13 C12 H12A 110.3
C13 C12 H12B 110.3
H12A C12 H12B 108.5
S2 C13 H13A 110.3
S2 C13 H13B 110.3
C12 C13 S2 107.3(3)
C12 C13 H13A 110.3
C12 C13 H13B 110.3
H13A C13 H13B 108.5

loop_
_geom_bond_atom_site_label_1
_geom_bond_atom_site_label_2
_geom_bond_distance
S1 C1 1.823(3)
S1 C12 1.811(4)
S2 C1 1.847(4)
S2 C13 1.824(4)
O1 C4 1.231(4)
C1 C2 1.558(5)
C1 C9A 1.505(4)
C2 H2A 0.9900
C2 H2B 0.9900
C3 C2 1.519(5)
C3 C11 1.520(5)
C3 H3 1.0000
C4 C3 1.536(5)
C4A C4 1.446(4)
C4A C5A 1.441(4)
C5 C6 1.383(5)
C5 H5 0.9500
C5A C5 1.402(4)
C5A C8A 1.405(5)
C6 C7 1.400(6)
C6 H6 0.9500
C7 H7 0.9500
C8 C7 1.379(5)
C8 H8 0.9500
C8A C8 1.396(4)
N9 C8A 1.390(4)
N9 C9A 1.372(4)
N9 C10 1.458(4)
C9A C4A 1.382(4)
C10 H10A 0.9800
C10 H10B 0.9800
C10 H10C 0.9800
C11 H11A 0.9800
C11 H11B 0.9800
C11 H11C 0.9800
C12 C13 1.498(6)
C12 H12A 0.9900
C12 H12B 0.9900
C13 H13A 0.9900
C13 H13B 0.9900

loop_
_geom_hbond_atom_site_label_D
_geom_hbond_atom_site_label_H
_geom_hbond_atom_site_label_A
_geom_hbond_site_symmetry_A
_geom_hbond_distance_DH
_geom_hbond_distance_HA
_geom_hbond_distance_DA
_geom_hbond_angle_DHA
_geom_hbond_publ_flag
C13 H13A O1 4_665 0.99 2.60 3.483(5) 149 yes
C2 H2A Cg3 6_655 0.99 2.89 3.813(4) 155 yes

loop_
_geom_torsion_atom_site_label_1
_geom_torsion_atom_site_label_2
_geom_torsion_atom_site_label_3
_geom_torsion_atom_site_label_4
_geom_torsion
C12 S1 C1 S2 -23.5(2)
C12 S1 C1 C2 91.1(3)
C12 S1 C1 C9A -147.4(3)
C1 S1 C12 C13 45.7(3)
C13 S2 C1 S1 -0.1(2)
C13 S2 C1 C2 -122.0(3)
C13 S2 C1 C9A 120.4(3)
C1 S2 C13 C12 30.4(3)
S1 C1 C2 C3 75.4(4)
S2 C1 C2 C3 -167.6(3)
C9A C1 C2 C3 -46.2(4)
S1 C1 C9A N9 67.1(4)
S1 C1 C9A C4A -110.8(3)
S2 C1 C9A N9 -53.0(4)
S2 C1 C9A C4A 129.1(3)
C2 C1 C9A N9 -167.6(3)
C2 C1 C9A C4A 14.5(4)
C4 C3 C2 C1 60.7(4)
C11 C3 C2 C1 -174.7(3)
O1 C4 C3 C2 144.3(3)
O1 C4 C3 C11 19.1(5)
C4A C4 C3 C2 -41.2(4)
C4A C4 C3 C11 -166.4(3)
C5A C4A C4 O1 10.0(5)
C5A C4A C4 C3 -164.4(3)
C9A C4A C4 O1 -174.3(3)
C9A C4A C4 C3 11.2(5)
C4 C4A C5A C5 -3.8(6)
C4 C4A C5A C8A 175.7(3)
C9A C4A C5A C5 -180.0(3)
C9A C4A C5A C8A -0.5(3)
C5A C5 C6 C7 -0.5(5)
C4A C5A C5 C6 -179.0(3)
C8A C5A C5 C6 1.6(4)
C4A C5A C8A N9 0.1(3)
C4A C5A C8A C8 179.0(3)
C5 C5A C8A N9 179.6(3)
C5 C5A C8A C8 -1.5(5)
C5 C6 C7 C8 -0.8(5)
C8A C8 C7 C6 1.0(5)
N9 C8A C8 C7 178.8(3)
C5A C8A C8 C7 0.2(5)
C9A N9 C8A C5A 0.4(3)
C9A N9 C8A C8 -178.4(3)
C10 N9 C8A C5A 179.2(3)
C10 N9 C8A C8 0.4(5)
C8A N9 C9A C1 -178.9(3)
C8A N9 C9A C4A -0.7(4)
C10 N9 C9A C1 2.4(5)
C10 N9 C9A C4A -179.5(3)
N9 C9A C4A C4 -175.7(3)
N9 C9A C4A C5A 0.8(3)
C1 C9A C4A C4 2.5(5)
C1 C9A C4A C5A 179.0(3)
S1 C12 C13 S2 -50.0(4)
